data_4341232
loop_
_publ_author_name
'Lewis, Nerissa A.'
'Marzilli, Patricia A.'
'Fronczek, Frank R.'
'Marzilli, Luigi G.'

_publ_section_title
;
 Models for B12-Conjugated Radiopharmaceuticals. Cobaloxime Binding to New
 fac-[Re(CO)3(Me2Bipyridine)(amidine)]BF4 Complexes Having an Exposed
 Pyridyl Nitrogen.
;
_journal_issue 20
_journal_name_full 'Inorganic chemistry'
_journal_page_first 11096
_journal_page_last 11107
_journal_paper_doi 10.1021/ic5016675
_journal_volume 53
_journal_year 2014
_chemical_formula_moiety 'C26 H28 N6 O3 Re, B F4 '
_chemical_formula_sum 'C26 H28 B F4 N6 O3 Re'
_chemical_formula_weight 745.55
_chemical_name_systematic
;
 ?
;
_space_group_IT_number 14
_symmetry_cell_setting monoclinic
_symmetry_space_group_name_Hall '-P 2yn'
_symmetry_space_group_name_H-M 'P 1 21/n 1'
_atom_sites_solution_hydrogens geom
_atom_sites_solution_primary direct
_atom_sites_solution_secondary difmap
_audit_creation_method SHELXL-97
_cell_angle_alpha 90
_cell_angle_beta 110.199(5)
_cell_angle_gamma 90
_cell_formula_units_Z 4
_cell_length_a 8.8914(10)
_cell_length_b 26.195(3)
_cell_length_c 12.5039(15)
_cell_measurement_reflns_used 9914
_cell_measurement_temperature 90.0(5)
_cell_measurement_theta_max 30.53
_cell_measurement_theta_min 2.56
_cell_volume 2733.2(6)
_computing_cell_refinement 'Bruker SAINT'
_computing_data_collection 'Bruker APEX2'
_computing_data_reduction 'Bruker SAINT'
_computing_molecular_graphics 'ORTEP-3 for Windows (Farrugia, 1997)'
_computing_publication_material 'SHELXL-97 (Sheldrick, 2008)'
_computing_structure_refinement 'SHELXL-97 (Sheldrick, 2008)'
_computing_structure_solution 'SHELXS-97 (Sheldrick, 2008)'
_diffrn_ambient_temperature 90.0(5)
_diffrn_measured_fraction_theta_full 1.000
_diffrn_measured_fraction_theta_max 0.990
_diffrn_measurement_device_type 'Bruker Kappa APEX-II DUO'
_diffrn_measurement_method '\f and \w scans'
_diffrn_radiation_monochromator 'TRIUMPH curved graphite'
_diffrn_radiation_source 'fine-focus sealed tube'
_diffrn_radiation_type MoK\a
_diffrn_radiation_wavelength 0.71073
_diffrn_reflns_av_R_equivalents 0.0335
_diffrn_reflns_av_sigmaI/netI 0.0281
_diffrn_reflns_limit_h_max 10
_diffrn_reflns_limit_h_min -12
_diffrn_reflns_limit_k_max 37
_diffrn_reflns_limit_k_min -37
_diffrn_reflns_limit_l_max 17
_diffrn_reflns_limit_l_min -17
_diffrn_reflns_number 36983
_diffrn_reflns_theta_full 25.10
_diffrn_reflns_theta_max 30.55
_diffrn_reflns_theta_min 1.90
_exptl_absorpt_coefficient_mu 4.514
_exptl_absorpt_correction_T_max 0.7734
_exptl_absorpt_correction_T_min 0.5706
_exptl_absorpt_correction_type multi-scan
_exptl_absorpt_process_details 'SADABS (Sheldrick, 2004)'
_exptl_crystal_colour yellow
_exptl_crystal_density_diffrn 1.812
_exptl_crystal_density_method 'not measured'
_exptl_crystal_description parallelepiped
_exptl_crystal_F_000 1464
_exptl_crystal_size_max 0.14
_exptl_crystal_size_mid 0.10
_exptl_crystal_size_min 0.06
_refine_diff_density_max 2.121
_refine_diff_density_min -1.325
_refine_diff_density_rms 0.279
_refine_ls_extinction_method none
_refine_ls_goodness_of_fit_ref 1.065
_refine_ls_hydrogen_treatment mixed
_refine_ls_matrix_type full
_refine_ls_number_parameters 377
_refine_ls_number_reflns 8368
_refine_ls_number_restraints 0
_refine_ls_restrained_S_all 1.065
_refine_ls_R_factor_all 0.0342
_refine_ls_R_factor_gt 0.0254
_refine_ls_shift/su_max 0.002
_refine_ls_shift/su_mean 0.000
_refine_ls_structure_factor_coef Fsqd
_refine_ls_weighting_details 'calc w=1/[\s^2^(Fo^2^)+(0.0187P)^2^+3.8966P] where P=(Fo^2^+2Fc^2^)/3'
_refine_ls_weighting_scheme calc
_refine_ls_wR_factor_gt 0.0508
_refine_ls_wR_factor_ref 0.0534
_reflns_number_gt 7203
_reflns_number_total 8368
_reflns_threshold_expression I>2\s(I)
_cod_data_source_file ic5016675_si_003.cif
_cod_data_source_block Nerissa7
_cod_depositor_comments
;
The following automatic conversions were performed:

'_symmetry_cell_setting' value 'Monoclinic' changed to 'monoclinic'
according to
/home/saulius/struct/COD-crude-data--automatic-downloads/rss-feeds/ACS/lib/dictionaries/cif_core.dic
dictionary named 'cif_core.dic' version 2.4.2 from 2011-04-26.

Automatic conversion script
Id: cif_fix_values 2827 2014-09-09 07:05:25Z andrius 

 Adding full bibliography for 4341231--4341234.cif.
;
_cod_original_cell_volume 2733.2(5)
_cod_original_sg_symbol_Hall '-P 2yn '
_cod_original_sg_symbol_H-M 'P 21/n  '
_cod_database_code 4341232

loop_
_symmetry_equiv_pos_as_xyz
'x, y, z'
'-x+1/2, y+1/2, -z+1/2'
'-x, -y, -z'
'x-1/2, -y-1/2, z-1/2'

loop_
_atom_site_label
_atom_site_type_symbol
_atom_site_fract_x
_atom_site_fract_y
_atom_site_fract_z
_atom_site_U_iso_or_equiv
_atom_site_adp_type
_atom_site_occupancy
_atom_site_symmetry_multiplicity
_atom_site_calc_flag
_atom_site_refinement_flags
Re1 Re 0.339204(11) 0.580568(4) 0.659852(8) 0.01310(3) Uani 1 1 d .
O1 O 0.0346(2) 0.64585(8) 0.58243(17) 0.0245(4) Uani 1 1 d .
O2 O 0.2703(2) 0.58102(8) 0.88446(16) 0.0233(4) Uani 1 1 d .
O3 O 0.1327(2) 0.48380(8) 0.59933(18) 0.0243(4) Uani 1 1 d .
N1 N 0.5704(2) 0.53982(8) 0.70791(18) 0.0150(4) Uani 1 1 d .
N2 N 0.4113(3) 0.58395(8) 0.50856(18) 0.0158(4) Uani 1 1 d .
N3 N 0.5080(3) 0.64291(8) 0.72134(19) 0.0158(4) Uani 1 1 d .
H3N H 0.565(4) 0.6362(12) 0.783(3) 0.019 Uiso 1 1 d .
N4 N 0.7052(3) 0.70281(9) 0.72962(19) 0.0190(4) Uani 1 1 d .
N5 N 1.0344(3) 0.73411(9) 0.8104(2) 0.0205(5) Uani 1 1 d .
N6 N 1.5297(3) 0.75973(10) 0.8762(2) 0.0269(5) Uani 1 1 d .
C1 C 0.6388(3) 0.51008(10) 0.8005(2) 0.0174(5) Uani 1 1 d .
C2 C 0.8017(3) 0.49873(11) 0.8364(3) 0.0226(5) Uani 1 1 d .
H2 H 0.8487 0.4784 0.9025 0.027 Uiso 1 1 calc R
C3 C 0.8948(3) 0.51666(11) 0.7769(3) 0.0255(6) Uani 1 1 d .
H3 H 1.0066 0.5099 0.8028 0.031 Uiso 1 1 calc R
C4 C 0.8230(3) 0.54489(12) 0.6784(3) 0.0249(6) Uani 1 1 d .
H4 H 0.8843 0.5569 0.6346 0.030 Uiso 1 1 calc R
C5 C 0.6613(3) 0.55520(10) 0.6453(2) 0.0176(5) Uani 1 1 d .
C6 C 0.5732(3) 0.57989(10) 0.5351(2) 0.0180(5) Uani 1 1 d .
C7 C 0.6475(4) 0.59483(11) 0.4592(3) 0.0240(6) Uani 1 1 d .
H7 H 0.7611 0.5946 0.4817 0.029 Uiso 1 1 calc R
C8 C 0.5551(4) 0.61010(11) 0.3504(2) 0.0258(6) Uani 1 1 d .
H8 H 0.6040 0.6206 0.2974 0.031 Uiso 1 1 calc R
C9 C 0.3906(4) 0.60982(11) 0.3204(2) 0.0234(6) Uani 1 1 d .
H9 H 0.3251 0.6180 0.2446 0.028 Uiso 1 1 calc R
C10 C 0.3197(3) 0.59750(10) 0.4007(2) 0.0183(5) Uani 1 1 d .
C11 C 0.5371(3) 0.48954(11) 0.8640(2) 0.0214(5) Uani 1 1 d .
H11A H 0.5243 0.5157 0.9163 0.032 Uiso 1 1 calc R
H11B H 0.5887 0.4593 0.9076 0.032 Uiso 1 1 calc R
H11C H 0.4316 0.4801 0.8099 0.032 Uiso 1 1 calc R
C12 C 0.1427(3) 0.59945(12) 0.3686(2) 0.0236(5) Uani 1 1 d .
H12A H 0.1065 0.5705 0.4031 0.035 Uiso 1 1 calc R
H12B H 0.0930 0.5977 0.2855 0.035 Uiso 1 1 calc R
H12C H 0.1119 0.6314 0.3961 0.035 Uiso 1 1 calc R
C13 C 0.1503(3) 0.62170(10) 0.6095(2) 0.0171(5) Uani 1 1 d .
C14 C 0.3008(3) 0.58032(10) 0.8021(2) 0.0176(5) Uani 1 1 d .
C15 C 0.2101(3) 0.52034(10) 0.6187(2) 0.0170(5) Uani 1 1 d .
C16 C 0.5580(3) 0.68207(10) 0.6788(2) 0.0162(5) Uani 1 1 d .
C17 C 0.4523(3) 0.70511(10) 0.5689(2) 0.0198(5) Uani 1 1 d .
H17A H 0.3529 0.6854 0.5391 0.030 Uiso 1 1 calc R
H17B H 0.5079 0.7046 0.5135 0.030 Uiso 1 1 calc R
H17C H 0.4270 0.7404 0.5821 0.030 Uiso 1 1 calc R
C18 C 0.7501(3) 0.75366(10) 0.7031(2) 0.0216(5) Uani 1 1 d .
H18A H 0.7412 0.7784 0.7604 0.026 Uiso 1 1 calc R
H18B H 0.6761 0.7645 0.6274 0.026 Uiso 1 1 calc R
C19 C 0.9212(3) 0.75330(10) 0.7029(2) 0.0213(5) Uani 1 1 d .
H19A H 0.9266 0.7316 0.6395 0.026 Uiso 1 1 calc R
H19B H 0.9521 0.7884 0.6897 0.026 Uiso 1 1 calc R
C20 C 0.9862(3) 0.68466(11) 0.8422(2) 0.0225(5) Uani 1 1 d .
H20A H 1.0585 0.6755 0.9198 0.027 Uiso 1 1 calc R
H20B H 0.9973 0.6582 0.7889 0.027 Uiso 1 1 calc R
C21 C 0.8146(3) 0.68527(11) 0.8400(2) 0.0221(5) Uani 1 1 d .
H21A H 0.7836 0.6505 0.8554 0.027 Uiso 1 1 calc R
H21B H 0.8064 0.7082 0.9008 0.027 Uiso 1 1 calc R
C22 C 1.1978(3) 0.74097(11) 0.8294(2) 0.0202(5) Uani 1 1 d .
C23 C 1.2522(3) 0.77738(11) 0.7692(3) 0.0232(6) Uani 1 1 d .
H23 H 1.1777 0.7967 0.7101 0.028 Uiso 1 1 calc R
C24 C 1.4148(3) 0.78500(11) 0.7962(3) 0.0259(6) Uani 1 1 d .
H24 H 1.4474 0.8103 0.7544 0.031 Uiso 1 1 calc R
C25 C 1.4769(3) 0.72384(12) 0.9310(2) 0.0266(6) Uani 1 1 d .
H25 H 1.5550 0.7044 0.9875 0.032 Uiso 1 1 calc R
C26 C 1.3174(3) 0.71294(12) 0.9114(2) 0.0243(6) Uani 1 1 d .
H26 H 1.2890 0.6866 0.9532 0.029 Uiso 1 1 calc R
B1 B 0.7659(4) 0.59956(15) 1.0687(3) 0.0287(7) Uani 1 1 d .
F1 F 0.6596(2) 0.60185(7) 0.95690(14) 0.0285(4) Uani 1 1 d .
F2 F 0.9000(3) 0.62898(12) 1.07790(18) 0.0662(8) Uani 1 1 d .
F3 F 0.8064(3) 0.54908(10) 1.0958(2) 0.0618(7) Uani 1 1 d .
F4 F 0.6919(4) 0.61842(9) 1.1395(2) 0.0690(9) Uani 1 1 d .

loop_
_atom_site_aniso_label
_atom_site_aniso_U_11
_atom_site_aniso_U_22
_atom_site_aniso_U_33
_atom_site_aniso_U_23
_atom_site_aniso_U_13
_atom_site_aniso_U_12
Re1 0.01148(4) 0.01482(5) 0.01405(4) -0.00007(4) 0.00577(3) 0.00016(4)
O1 0.0183(10) 0.0274(11) 0.0287(10) 0.0023(8) 0.0094(8) 0.0070(8)
O2 0.0250(10) 0.0282(10) 0.0205(9) 0.0009(8) 0.0126(8) 0.0009(8)
O3 0.0189(10) 0.0213(10) 0.0315(11) -0.0028(8) 0.0070(8) -0.0044(8)
N1 0.0143(10) 0.0144(10) 0.0177(10) -0.0015(8) 0.0071(8) -0.0007(8)
N2 0.0186(10) 0.0137(10) 0.0177(9) -0.0017(8) 0.0096(8) -0.0007(8)
N3 0.0163(10) 0.0164(10) 0.0146(10) -0.0007(8) 0.0055(8) -0.0001(8)
N4 0.0167(10) 0.0202(11) 0.0207(11) 0.0008(9) 0.0072(9) -0.0032(8)
N5 0.0172(11) 0.0204(11) 0.0264(11) -0.0018(9) 0.0106(9) -0.0038(8)
N6 0.0205(11) 0.0310(13) 0.0330(13) -0.0106(11) 0.0143(10) -0.0056(10)
C1 0.0179(12) 0.0150(12) 0.0191(11) -0.0019(9) 0.0060(10) -0.0007(9)
C2 0.0181(13) 0.0197(13) 0.0264(14) -0.0012(11) 0.0030(11) 0.0048(10)
C3 0.0140(12) 0.0241(14) 0.0360(16) -0.0033(12) 0.0058(11) 0.0028(10)
C4 0.0154(13) 0.0293(15) 0.0336(15) -0.0022(12) 0.0132(11) -0.0007(10)
C5 0.0183(12) 0.0156(12) 0.0222(12) -0.0020(9) 0.0112(10) -0.0009(9)
C6 0.0197(12) 0.0158(11) 0.0217(12) -0.0031(10) 0.0115(10) -0.0004(10)
C7 0.0258(14) 0.0226(13) 0.0304(14) -0.0022(11) 0.0186(12) -0.0026(11)
C8 0.0393(17) 0.0204(13) 0.0265(14) -0.0014(11) 0.0225(13) -0.0025(12)
C9 0.0366(16) 0.0191(13) 0.0165(12) -0.0004(10) 0.0119(11) 0.0004(11)
C10 0.0256(13) 0.0134(11) 0.0169(11) -0.0026(9) 0.0084(10) 0.0001(10)
C11 0.0244(14) 0.0204(13) 0.0192(12) 0.0038(10) 0.0074(11) 0.0033(10)
C12 0.0250(14) 0.0257(14) 0.0178(12) 0.0000(11) 0.0043(11) 0.0026(11)
C13 0.0176(12) 0.0194(12) 0.0159(11) 0.0007(9) 0.0080(9) -0.0014(9)
C14 0.0146(11) 0.0172(11) 0.0201(11) 0.0005(10) 0.0050(9) 0.0014(10)
C15 0.0131(11) 0.0201(12) 0.0191(12) 0.0007(9) 0.0072(9) 0.0037(9)
C16 0.0150(11) 0.0169(12) 0.0184(11) -0.0039(9) 0.0081(9) 0.0004(9)
C17 0.0208(13) 0.0189(12) 0.0190(12) 0.0013(10) 0.0060(10) -0.0002(10)
C18 0.0186(12) 0.0183(13) 0.0298(14) -0.0005(11) 0.0108(11) -0.0032(10)
C19 0.0216(13) 0.0190(13) 0.0274(13) 0.0014(10) 0.0135(11) -0.0009(10)
C20 0.0183(13) 0.0249(14) 0.0254(13) 0.0031(11) 0.0090(11) -0.0029(10)
C21 0.0172(12) 0.0295(15) 0.0201(12) 0.0013(11) 0.0069(10) -0.0063(10)
C22 0.0195(12) 0.0213(12) 0.0247(13) -0.0087(10) 0.0138(10) -0.0030(10)
C23 0.0223(13) 0.0192(13) 0.0317(15) -0.0046(11) 0.0141(12) -0.0034(10)
C24 0.0241(14) 0.0231(14) 0.0360(16) -0.0077(12) 0.0176(12) -0.0063(11)
C25 0.0201(13) 0.0382(17) 0.0238(13) -0.0057(12) 0.0104(11) -0.0004(12)
C26 0.0206(13) 0.0301(15) 0.0268(14) -0.0031(11) 0.0142(11) -0.0033(11)
B1 0.0316(18) 0.0363(18) 0.0166(14) 0.0044(13) 0.0065(13) -0.0066(15)
F1 0.0265(9) 0.0329(10) 0.0225(8) 0.0064(7) 0.0037(7) -0.0051(7)
F2 0.0457(14) 0.112(2) 0.0289(11) 0.0153(12) -0.0028(10) -0.0448(14)
F3 0.0503(15) 0.0529(15) 0.0636(16) 0.0230(13) -0.0039(12) 0.0156(12)
F4 0.130(2) 0.0496(14) 0.0588(15) -0.0272(12) 0.0724(17) -0.0386(15)

loop_
_atom_type_symbol
_atom_type_description
_atom_type_scat_dispersion_real
_atom_type_scat_dispersion_imag
_atom_type_scat_source
C C 0.0033 0.0016 'International Tables Vol C Tables 4.2.6.8 and 6.1.1.4'
H H 0.0000 0.0000 'International Tables Vol C Tables 4.2.6.8 and 6.1.1.4'
B B 0.0013 0.0007 'International Tables Vol C Tables 4.2.6.8 and 6.1.1.4'
N N 0.0061 0.0033 'International Tables Vol C Tables 4.2.6.8 and 6.1.1.4'
O O 0.0106 0.0060 'International Tables Vol C Tables 4.2.6.8 and 6.1.1.4'
F F 0.0171 0.0103 'International Tables Vol C Tables 4.2.6.8 and 6.1.1.4'
Re Re -1.0185 7.2310 'International Tables Vol C Tables 4.2.6.8 and 6.1.1.4'

loop_
_geom_angle_atom_site_label_1
_geom_angle_atom_site_label_2
_geom_angle_atom_site_label_3
_geom_angle
C13 Re1 C15 89.92(11)
C13 Re1 C14 83.70(11)
C15 Re1 C14 87.95(11)
C13 Re1 N3 96.55(10)
C15 Re1 N3 172.87(10)
C14 Re1 N3 89.81(10)
C13 Re1 N2 100.26(9)
C15 Re1 N2 97.36(9)
C14 Re1 N2 173.35(9)
N3 Re1 N2 84.45(8)
C13 Re1 N1 173.09(9)
C15 Re1 N1 95.18(9)
C14 Re1 N1 101.09(9)
N3 Re1 N1 78.61(8)
N2 Re1 N1 74.51(8)
C1 N1 C5 118.7(2)
C1 N1 Re1 127.75(16)
C5 N1 Re1 112.39(17)
C10 N2 C6 118.8(2)
C10 N2 Re1 127.63(17)
C6 N2 Re1 112.59(16)
C16 N3 Re1 137.71(19)
C16 N3 H3N 112(2)
Re1 N3 H3N 108(2)
C16 N4 C18 123.7(2)
C16 N4 C21 122.5(2)
C18 N4 C21 110.8(2)
C22 N5 C20 116.9(2)
C22 N5 C19 117.1(2)
C20 N5 C19 112.4(2)
C24 N6 C25 114.7(2)
N1 C1 C2 120.6(2)
N1 C1 C11 119.1(2)
C2 C1 C11 120.3(2)
C3 C2 C1 120.5(3)
C3 C2 H2 119.7
C1 C2 H2 119.7
C2 C3 C4 118.9(3)
C2 C3 H3 120.5
C4 C3 H3 120.5
C5 C4 C3 118.9(3)
C5 C4 H4 120.5
C3 C4 H4 120.5
N1 C5 C4 122.1(3)
N1 C5 C6 115.8(2)
C4 C5 C6 121.9(2)
N2 C6 C7 121.6(3)
N2 C6 C5 115.8(2)
C7 C6 C5 122.5(2)
C8 C7 C6 119.5(3)
C8 C7 H7 120.2
C6 C7 H7 120.2
C9 C8 C7 118.7(2)
C9 C8 H8 120.7
C7 C8 H8 120.7
C8 C9 C10 120.4(3)
C8 C9 H9 119.8
C10 C9 H9 119.8
N2 C10 C9 120.6(3)
N2 C10 C12 119.6(2)
C9 C10 C12 119.9(2)
C1 C11 H11A 109.5
C1 C11 H11B 109.5
H11A C11 H11B 109.5
C1 C11 H11C 109.5
H11A C11 H11C 109.5
H11B C11 H11C 109.5
C10 C12 H12A 109.5
C10 C12 H12B 109.5
H12A C12 H12B 109.5
C10 C12 H12C 109.5
H12A C12 H12C 109.5
H12B C12 H12C 109.5
O1 C13 Re1 177.4(2)
O2 C14 Re1 176.6(2)
O3 C15 Re1 176.7(2)
N3 C16 N4 122.3(2)
N3 C16 C17 119.8(2)
N4 C16 C17 117.8(2)
C16 C17 H17A 109.5
C16 C17 H17B 109.5
H17A C17 H17B 109.5
C16 C17 H17C 109.5
H17A C17 H17C 109.5
H17B C17 H17C 109.5
N4 C18 C19 110.3(2)
N4 C18 H18A 109.6
C19 C18 H18A 109.6
N4 C18 H18B 109.6
C19 C18 H18B 109.6
H18A C18 H18B 108.1
N5 C19 C18 111.8(2)
N5 C19 H19A 109.3
C18 C19 H19A 109.3
N5 C19 H19B 109.2
C18 C19 H19B 109.3
H19A C19 H19B 107.9
N5 C20 C21 111.9(2)
N5 C20 H20A 109.2
C21 C20 H20A 109.2
N5 C20 H20B 109.2
C21 C20 H20B 109.2
H20A C20 H20B 107.9
N4 C21 C20 111.0(2)
N4 C21 H21A 109.4
C20 C21 H21A 109.4
N4 C21 H21B 109.4
C20 C21 H21B 109.4
H21A C21 H21B 108.0
N5 C22 C23 121.8(3)
N5 C22 C26 122.5(2)
C23 C22 C26 115.7(2)
C24 C23 C22 119.6(3)
C24 C23 H23 120.2
C22 C23 H23 120.2
N6 C24 C23 125.4(3)
N6 C24 H24 117.3
C23 C24 H24 117.3
N6 C25 C26 125.0(3)
N6 C25 H25 117.5
C26 C25 H25 117.5
C25 C26 C22 119.6(3)
C25 C26 H26 120.2
C22 C26 H26 120.2
F4 B1 F3 109.3(3)
F4 B1 F2 109.7(3)
F3 B1 F2 111.5(3)
F4 B1 F1 108.9(3)
F3 B1 F1 108.5(3)
F2 B1 F1 108.9(2)

loop_
_geom_bond_atom_site_label_1
_geom_bond_atom_site_label_2
_geom_bond_distance
Re1 C13 1.910(3)
Re1 C15 1.914(3)
Re1 C14 1.924(3)
Re1 N3 2.171(2)
Re1 N2 2.199(2)
Re1 N1 2.207(2)
O1 C13 1.154(3)
O2 C14 1.152(3)
O3 C15 1.155(3)
N1 C1 1.353(3)
N1 C5 1.366(3)
N2 C10 1.360(3)
N2 C6 1.365(3)
N3 C16 1.302(3)
N3 H3N 0.78(3)
N4 C16 1.355(3)
N4 C18 1.462(3)
N4 C21 1.462(3)
N5 C22 1.400(3)
N5 C20 1.462(3)
N5 C19 1.462(4)
N6 C24 1.333(4)
N6 C25 1.340(4)
C1 C2 1.393(4)
C1 C11 1.494(4)
C2 C3 1.373(4)
C2 H2 0.9500
C3 C4 1.389(4)
C3 H3 0.9500
C4 C5 1.379(4)
C4 H4 0.9500
C5 C6 1.478(4)
C6 C7 1.387(3)
C7 C8 1.383(4)
C7 H7 0.9500
C8 C9 1.379(4)
C8 H8 0.9500
C9 C10 1.396(4)
C9 H9 0.9500
C10 C12 1.484(4)
C11 H11A 0.9800
C11 H11B 0.9800
C11 H11C 0.9800
C12 H12A 0.9800
C12 H12B 0.9800
C12 H12C 0.9800
C16 C17 1.498(4)
C17 H17A 0.9800
C17 H17B 0.9800
C17 H17C 0.9800
C18 C19 1.521(4)
C18 H18A 0.9900
C18 H18B 0.9900
C19 H19A 0.9900
C19 H19B 0.9900
C20 C21 1.516(4)
C20 H20A 0.9900
C20 H20B 0.9900
C21 H21A 0.9900
C21 H21B 0.9900
C22 C23 1.401(4)
C22 C26 1.403(4)
C23 C24 1.381(4)
C23 H23 0.9500
C24 H24 0.9500
C25 C26 1.383(4)
C25 H25 0.9500
C26 H26 0.9500
B1 F4 1.365(4)
B1 F3 1.382(5)
B1 F2 1.391(4)
B1 F1 1.392(4)

loop_
_geom_hbond_atom_site_label_D
_geom_hbond_atom_site_label_H
_geom_hbond_atom_site_label_A
_geom_hbond_distance_DH
_geom_hbond_distance_HA
_geom_hbond_distance_DA
_geom_hbond_angle_DHA
N3 H3N F1 0.78(3) 2.23(3) 2.985(3) 161(3)

loop_
_geom_torsion_atom_site_label_1
_geom_torsion_atom_site_label_2
_geom_torsion_atom_site_label_3
_geom_torsion_atom_site_label_4
_geom_torsion
C15 Re1 N1 C1 -71.5(2)
C14 Re1 N1 C1 17.4(2)
N3 Re1 N1 C1 104.9(2)
N2 Re1 N1 C1 -167.8(2)
C15 Re1 N1 C5 120.93(18)
C14 Re1 N1 C5 -150.15(18)
N3 Re1 N1 C5 -62.62(17)
N2 Re1 N1 C5 24.71(17)
C13 Re1 N2 C10 -18.1(2)
C15 Re1 N2 C10 73.1(2)
N3 Re1 N2 C10 -113.8(2)
N1 Re1 N2 C10 166.5(2)
C13 Re1 N2 C6 150.29(18)
C15 Re1 N2 C6 -118.45(19)
N3 Re1 N2 C6 54.61(18)
N1 Re1 N2 C6 -25.09(17)
C13 Re1 N3 C16 -65.5(3)
C14 Re1 N3 C16 -149.1(3)
N2 Re1 N3 C16 34.3(3)
N1 Re1 N3 C16 109.6(3)
C5 N1 C1 C2 5.0(4)
Re1 N1 C1 C2 -161.83(19)
C5 N1 C1 C11 -175.0(2)
Re1 N1 C1 C11 18.1(3)
N1 C1 C2 C3 -1.4(4)
C11 C1 C2 C3 178.7(3)
C1 C2 C3 C4 -2.1(4)
C2 C3 C4 C5 1.8(4)
C1 N1 C5 C4 -5.4(4)
Re1 N1 C5 C4 163.4(2)
C1 N1 C5 C6 169.9(2)
Re1 N1 C5 C6 -21.3(3)
C3 C4 C5 N1 2.0(4)
C3 C4 C5 C6 -173.0(3)
C10 N2 C6 C7 7.5(4)
Re1 N2 C6 C7 -162.0(2)
C10 N2 C6 C5 -168.1(2)
Re1 N2 C6 C5 22.4(3)
N1 C5 C6 N2 -0.6(3)
C4 C5 C6 N2 174.6(2)
N1 C5 C6 C7 -176.2(2)
C4 C5 C6 C7 -0.9(4)
N2 C6 C7 C8 -5.6(4)
C5 C6 C7 C8 169.7(3)
C6 C7 C8 C9 -0.3(4)
C7 C8 C9 C10 4.1(4)
C6 N2 C10 C9 -3.5(4)
Re1 N2 C10 C9 164.24(19)
C6 N2 C10 C12 176.8(2)
Re1 N2 C10 C12 -15.4(3)
C8 C9 C10 N2 -2.2(4)
C8 C9 C10 C12 177.4(3)
Re1 N3 C16 N4 -153.6(2)
Re1 N3 C16 C17 25.3(4)
C18 N4 C16 N3 -163.1(2)
C21 N4 C16 N3 -4.5(4)
C18 N4 C16 C17 18.0(4)
C21 N4 C16 C17 176.5(2)
C16 N4 C18 C19 -141.2(2)
C21 N4 C18 C19 58.1(3)
C22 N5 C19 C18 -168.1(2)
C20 N5 C19 C18 52.4(3)
N4 C18 C19 N5 -55.3(3)
C22 N5 C20 C21 168.6(2)
C19 N5 C20 C21 -51.7(3)
C16 N4 C21 C20 141.3(2)
C18 N4 C21 C20 -57.7(3)
N5 C20 C21 N4 54.2(3)
C20 N5 C22 C23 157.3(3)
C19 N5 C22 C23 19.6(4)
C20 N5 C22 C26 -24.3(4)
C19 N5 C22 C26 -162.1(3)
N5 C22 C23 C24 175.8(2)
C26 C22 C23 C24 -2.7(4)
C25 N6 C24 C23 1.2(4)
C22 C23 C24 N6 0.8(4)
C24 N6 C25 C26 -1.4(4)
N6 C25 C26 C22 -0.6(5)
N5 C22 C26 C25 -175.9(3)
C23 C22 C26 C25 2.6(4)
